data_1507944
loop_
_publ_author_name
'Rinehart, Jeffrey D.'
'Fang, Ming'
'Evans, William J.'
'Long, Jeffrey R.'

_publ_section_title
;
 Strong exchange and magnetic blocking in
 N&#x2082;&#x00B3;&#x207B;-radical-bridged lanthanide complexes.
;
_journal_issue 7
_journal_name_full 'Nature chemistry'
_journal_page_first 538
_journal_page_last 542
_journal_paper_doi 10.1038/nchem.1063
_journal_volume 3
_journal_year 2011
_chemical_formula_sum 'C60 H144 Gd2 K N6 O12 Si8'
_chemical_formula_weight 1720.13
_chemical_name_systematic
; 
 ? 
;
_space_group_IT_number 2
_symmetry_cell_setting triclinic
_symmetry_space_group_name_Hall '-P 1'
_symmetry_space_group_name_H-M 'P -1'
_atom_sites_solution_hydrogens geom
_atom_sites_solution_primary direct
_atom_sites_solution_secondary difmap
_audit_creation_method SHELXTL
_cell_angle_alpha 70.6501(8)
_cell_angle_beta 77.8476(7)
_cell_angle_gamma 70.9419(7)
_cell_formula_units_Z 1
_cell_length_a 10.4307(6)
_cell_length_b 13.7396(8)
_cell_length_c 16.9587(10)
_cell_measurement_reflns_used 9866
_cell_measurement_temperature 93(2)
_cell_measurement_theta_max 28.52
_cell_measurement_theta_min 2.26
_cell_volume 2153.1(2)
_computing_cell_refinement 'Bruker SAINT'
_computing_data_collection 'Bruker APEX2'
_computing_data_reduction 'Bruker SAINT'
_computing_molecular_graphics 'Bruker SHELXTL'
_computing_publication_material 'Bruker SHELXTL'
_computing_structure_refinement 'SHELXL-97 (Sheldrick, 2008)'
_computing_structure_solution 'SHELXS-97 (Sheldrick, 2008)'
_diffrn_ambient_temperature 93(2)
_diffrn_measured_fraction_theta_full 0.991
_diffrn_measured_fraction_theta_max 0.991
_diffrn_measurement_device_type 'Bruker APEX-II CCD'
_diffrn_measurement_method '\f and \w scans'
_diffrn_radiation_monochromator graphite
_diffrn_radiation_source 'fine-focus sealed tube'
_diffrn_radiation_type MoK\a
_diffrn_radiation_wavelength 0.71073
_diffrn_reflns_av_R_equivalents 0.0306
_diffrn_reflns_av_sigmaI/netI 0.0414
_diffrn_reflns_limit_h_max 13
_diffrn_reflns_limit_h_min -13
_diffrn_reflns_limit_k_max 17
_diffrn_reflns_limit_k_min -17
_diffrn_reflns_limit_l_max 21
_diffrn_reflns_limit_l_min -21
_diffrn_reflns_number 24118
_diffrn_reflns_theta_full 27.10
_diffrn_reflns_theta_max 27.10
_diffrn_reflns_theta_min 1.77
_exptl_absorpt_coefficient_mu 1.738
_exptl_absorpt_correction_T_max 0.7637
_exptl_absorpt_correction_T_min 0.7427
_exptl_absorpt_correction_type numerical
_exptl_absorpt_process_details 'Bruker SADABS'
_exptl_crystal_colour yellow
_exptl_crystal_density_diffrn 1.327
_exptl_crystal_density_meas ?
_exptl_crystal_density_method 'not measured'
_exptl_crystal_description irregular
_exptl_crystal_F_000 901
_exptl_crystal_size_max 0.18
_exptl_crystal_size_mid 0.18
_exptl_crystal_size_min 0.16
_refine_diff_density_max 0.591
_refine_diff_density_min -1.048
_refine_diff_density_rms 0.088
_refine_ls_extinction_method none
_refine_ls_goodness_of_fit_ref 1.042
_refine_ls_hydrogen_treatment constr
_refine_ls_matrix_type full
_refine_ls_number_parameters 408
_refine_ls_number_reflns 9427
_refine_ls_number_restraints 0
_refine_ls_restrained_S_all 1.042
_refine_ls_R_factor_all 0.0388
_refine_ls_R_factor_gt 0.0261
_refine_ls_shift/su_max 0.001
_refine_ls_shift/su_mean 0.000
_refine_ls_structure_factor_coef Fsqd
_refine_ls_weighting_details 'calc w=1/[\s^2^(Fo^2^)+(0.0297P)^2^+0.1614P] where P=(Fo^2^+2Fc^2^)/3'
_refine_ls_weighting_scheme calc
_refine_ls_wR_factor_gt 0.0569
_refine_ls_wR_factor_ref 0.0613
_reflns_number_gt 8029
_reflns_number_total 9427
_reflns_threshold_expression >2sigma(I)
_cod_data_source_file nchem.1063-s2.cif
_cod_data_source_block mf54
_cod_depositor_comments
;
The following automatic conversions were performed:

'_symmetry_cell_setting' value 'Triclinic' changed to 'triclinic'
according to /home/saulius/struct/CIF-dictionaries/cif_core.dic
dictionary named 'cif_core.dic' version 2.4.1 from 2010-06-29.

Automatic conversion script
Id: cif_fix_values 1891 2012-01-12 08:04:46Z andrius 

The following automatic conversions were performed:

'_exptl_crystal_density_meas' value 'none' was changed to '?' - the
value is perceived as not measured.

Automatic conversion script
Id: cif_fix_values 3008 2015-01-20 13:52:24Z robertas 
;
_cod_original_sg_symbol_H-M P-1
_cod_database_code 1507944

loop_
_symmetry_equiv_pos_as_xyz
'x, y, z'
'-x, -y, -z'

loop_
_atom_site_label
_atom_site_type_symbol
_atom_site_fract_x
_atom_site_fract_y
_atom_site_fract_z
_atom_site_U_iso_or_equiv
_atom_site_adp_type
_atom_site_occupancy
_atom_site_symmetry_multiplicity
_atom_site_calc_flag
_atom_site_refinement_flags
_atom_site_disorder_assembly
_atom_site_disorder_group
Gd1 Gd 0.538151(13) 0.917292(10) 0.407842(8) 0.01441(4) Uani 1 1 d . . .
K1 K 1.0000 0.5000 0.0000 0.01924(17) Uani 1 2 d S . .
Si1 Si 0.75629(8) 1.03337(6) 0.25735(5) 0.01942(16) Uani 1 1 d . D .
Si2 Si 0.47582(8) 1.09724(6) 0.20344(5) 0.02262(17) Uani 1 1 d . D .
Si3 Si 0.68629(7) 0.67211(6) 0.36549(5) 0.01735(15) Uani 1 1 d . D .
Si4 Si 0.71352(7) 0.66858(6) 0.53994(5) 0.01805(15) Uani 1 1 d . D .
O1 O 0.32062(18) 0.87053(14) 0.42851(13) 0.0243(4) Uani 1 1 d . . .
O2 O 1.22752(19) 0.50478(15) 0.05641(11) 0.0224(4) Uani 1 1 d . . .
O3 O 0.99420(18) 0.47609(14) 0.17265(11) 0.0210(4) Uani 1 1 d . . .
O4 O 0.79204(18) 0.43059(14) 0.11598(11) 0.0216(4) Uani 1 1 d . . .
O5 O 1.1294(2) 0.28579(16) 0.04453(13) 0.0334(5) Uani 1 1 d . . .
O6 O 1.4004(3) 0.67578(18) 0.15081(15) 0.0486(6) Uani 1 1 d . . .
N1 N 0.5925(2) 1.02745(17) 0.27313(13) 0.0188(5) Uani 1 1 d . . .
N2 N 0.6536(2) 0.73033(16) 0.44464(13) 0.0164(4) Uani 1 1 d . . .
N3 N 0.5706(2) 0.98917(17) 0.49922(13) 0.0177(5) Uani 1 1 d . . .
C1 C 0.8524(3) 0.9293(2) 0.34469(18) 0.0254(6) Uani 1 1 d . . .
H1A H 0.9472 0.9324 0.3351 0.038 Uiso 1 1 calc R D .
H1B H 0.8508 0.8579 0.3460 0.038 Uiso 1 1 calc R . .
H1C H 0.8094 0.9434 0.3985 0.038 Uiso 1 1 calc R . .
C2 C 0.7744(3) 1.1651(2) 0.25743(19) 0.0271(6) Uani 1 1 d . . .
H2A H 0.8700 1.1572 0.2609 0.041 Uiso 1 1 calc R D .
H2B H 0.7172 1.1865 0.3060 0.041 Uiso 1 1 calc R . .
H2C H 0.7454 1.2201 0.2055 0.041 Uiso 1 1 calc R . .
C3 C 0.8530(3) 1.0065(3) 0.15642(19) 0.0328(7) Uani 1 1 d . . .
H3C H 0.9481 1.0059 0.1533 0.049 Uiso 1 1 calc R D .
H3D H 0.8112 1.0629 0.1086 0.049 Uiso 1 1 calc R . .
H3E H 0.8502 0.9366 0.1547 0.049 Uiso 1 1 calc R . .
C4 C 0.4828(3) 1.2390(2) 0.14847(18) 0.0262(6) Uani 1 1 d . . .
H4A H 0.4699 1.2773 0.1903 0.039 Uiso 1 1 calc R D .
H4B H 0.4104 1.2754 0.1114 0.039 Uiso 1 1 calc R . .
H4C H 0.5718 1.2383 0.1150 0.039 Uiso 1 1 calc R . .
C5 C 0.2991(3) 1.1041(3) 0.2588(2) 0.0360(8) Uani 1 1 d . . .
H5A H 0.2861 1.1329 0.3065 0.054 Uiso 1 1 calc R D .
H5B H 0.2863 1.0319 0.2793 0.054 Uiso 1 1 calc R . .
H5C H 0.2323 1.1510 0.2196 0.054 Uiso 1 1 calc R . .
C6 C 0.4929(4) 1.0349(2) 0.1175(2) 0.0385(8) Uani 1 1 d . . .
H6A H 0.4842 0.9617 0.1422 0.058 Uiso 1 1 calc R D .
H6B H 0.5824 1.0328 0.0844 0.058 Uiso 1 1 calc R . .
H6C H 0.4209 1.0777 0.0809 0.058 Uiso 1 1 calc R . .
C7 C 0.5927(3) 0.7697(2) 0.27465(16) 0.0221(6) Uani 1 1 d . . .
H7A H 0.6294 0.8319 0.2517 0.033 Uiso 1 1 calc R D .
H7B H 0.4953 0.7934 0.2941 0.033 Uiso 1 1 calc R . .
H7C H 0.6046 0.7345 0.2308 0.033 Uiso 1 1 calc R . .
C8 C 0.8715(3) 0.6340(3) 0.3224(2) 0.0311(7) Uani 1 1 d . . .
H8A H 0.9065 0.6970 0.3051 0.047 Uiso 1 1 calc R D .
H8B H 0.8808 0.6080 0.2736 0.047 Uiso 1 1 calc R . .
H8C H 0.9238 0.5773 0.3658 0.047 Uiso 1 1 calc R . .
C9 C 0.6281(3) 0.5470(2) 0.39231(18) 0.0242(6) Uani 1 1 d . . .
H9A H 0.5346 0.5599 0.4207 0.036 Uiso 1 1 calc R D .
H9B H 0.6889 0.4873 0.4296 0.036 Uiso 1 1 calc R . .
H9C H 0.6308 0.5291 0.3406 0.036 Uiso 1 1 calc R . .
C10 C 0.7796(3) 0.5177(2) 0.56602(19) 0.0280(6) Uani 1 1 d . . .
H10A H 0.7046 0.4875 0.5696 0.042 Uiso 1 1 calc R D .
H10B H 0.8170 0.4891 0.6201 0.042 Uiso 1 1 calc R . .
H10C H 0.8513 0.4979 0.5219 0.042 Uiso 1 1 calc R . .
C11 C 0.8576(3) 0.7161(2) 0.54865(19) 0.0318(7) Uani 1 1 d . . .
H11A H 0.8253 0.7933 0.5430 0.048 Uiso 1 1 calc R D .
H11B H 0.9317 0.7024 0.5039 0.048 Uiso 1 1 calc R . .
H11C H 0.8911 0.6774 0.6036 0.048 Uiso 1 1 calc R . .
C12 C 0.5762(3) 0.6963(2) 0.62728(18) 0.0312(7) Uani 1 1 d . . .
H12A H 0.5401 0.7740 0.6185 0.047 Uiso 1 1 calc R D .
H12B H 0.6143 0.6628 0.6812 0.047 Uiso 1 1 calc R . .
H12C H 0.5024 0.6666 0.6278 0.047 Uiso 1 1 calc R . .
C17 C 1.3059(3) 0.5705(2) -0.00274(18) 0.0229(6) Uani 1 1 d . . .
H17A H 1.3926 0.5584 0.0189 0.028 Uiso 1 1 calc R . .
H17B H 1.2546 0.6472 -0.0117 0.028 Uiso 1 1 calc R . .
C18 C 1.2076(3) 0.5174(2) 0.13852(18) 0.0253(6) Uani 1 1 d . . .
H18A H 1.1570 0.5927 0.1372 0.030 Uiso 1 1 calc R . .
H18B H 1.2970 0.5007 0.1586 0.030 Uiso 1 1 calc R . .
C19 C 1.1284(3) 0.4432(2) 0.19681(18) 0.0255(6) Uani 1 1 d . . .
H19A H 1.1748 0.3687 0.1942 0.031 Uiso 1 1 calc R . .
H19B H 1.1231 0.4449 0.2553 0.031 Uiso 1 1 calc R . .
C20 C 0.9138(3) 0.4081(2) 0.22673(17) 0.0239(6) Uani 1 1 d . . .
H20A H 0.9045 0.4111 0.2853 0.029 Uiso 1 1 calc R . .
H20B H 0.9587 0.3328 0.2257 0.029 Uiso 1 1 calc R . .
C21 C 0.7760(3) 0.4456(2) 0.19681(17) 0.0227(6) Uani 1 1 d . . .
H21A H 0.7155 0.4040 0.2366 0.027 Uiso 1 1 calc R . .
H21B H 0.7341 0.5224 0.1936 0.027 Uiso 1 1 calc R . .
C22 C 0.6649(3) 0.4578(2) 0.08402(18) 0.0234(6) Uani 1 1 d . . .
H22A H 0.6190 0.5355 0.0746 0.028 Uiso 1 1 calc R . .
H22B H 0.6041 0.4173 0.1248 0.028 Uiso 1 1 calc R . .
C15 C 0.1172(3) 0.8679(2) 0.5231(2) 0.0313(7) Uani 1 1 d . . .
H15A H 0.1153 0.8844 0.5760 0.038 Uiso 1 1 calc R A 1
H15B H 0.0226 0.8770 0.5144 0.038 Uiso 1 1 calc R A 1
C23 C 1.0609(3) 0.2033(2) 0.06825(18) 0.0281(7) Uani 1 1 d . . .
H23A H 0.9667 0.2285 0.0947 0.034 Uiso 1 1 calc R . .
H23B H 1.1107 0.1381 0.1086 0.034 Uiso 1 1 calc R . .
C24 C 1.0589(4) 0.1801(3) -0.0118(2) 0.0396(8) Uani 1 1 d . . .
H24A H 1.0836 0.1016 -0.0031 0.047 Uiso 1 1 calc R . .
H24B H 0.9666 0.2124 -0.0304 0.047 Uiso 1 1 calc R . .
C26 C 0.7757(3) 0.7276(3) 0.0288(2) 0.0400(8) Uani 1 1 d . . .
H26A H 0.7615 0.6578 0.0647 0.048 Uiso 1 1 calc R B 1
H26B H 0.6865 0.7777 0.0125 0.048 Uiso 1 1 calc R B 1
C27 C 1.3816(4) 0.7793(3) 0.0930(2) 0.0400(8) Uani 1 1 d . E .
H27A H 1.3906 0.7741 0.0352 0.048 Uiso 1 1 calc R C 1
H27B H 1.4525 0.8111 0.0958 0.048 Uiso 1 1 calc R C 1
C13 C 0.2983(8) 0.7695(6) 0.4428(5) 0.018(2) Uiso 0.50 1 d P D 1
H13A H 0.3854 0.7118 0.4471 0.022 Uiso 0.50 1 calc PR D 1
H13B H 0.2529 0.7699 0.3970 0.022 Uiso 0.50 1 calc PR D 1
C14 C 0.2068(11) 0.7545(8) 0.5254(7) 0.021(3) Uiso 0.40 1 d P D 1
H14A H 0.2612 0.7236 0.5736 0.025 Uiso 0.40 1 calc PR D 1
H14B H 0.1508 0.7068 0.5293 0.025 Uiso 0.40 1 calc PR D 1
C16 C 0.1887(6) 0.9427(5) 0.4452(4) 0.0131(14) Uiso 0.50 1 d P D 1
H16A H 0.1365 0.9708 0.3961 0.016 Uiso 0.50 1 calc PR D 1
H16B H 0.1981 1.0038 0.4601 0.016 Uiso 0.50 1 calc PR D 1
C25 C 0.8418(8) 0.7736(7) 0.0754(5) 0.0447(19) Uiso 0.50 1 d P . 1
H25A H 0.7725 0.8295 0.0984 0.054 Uiso 0.50 1 calc PR . 1
H25B H 0.8878 0.7163 0.1222 0.054 Uiso 0.50 1 calc PR . 1
C28 C 1.2474(6) 0.8471(5) 0.1130(4) 0.0439(15) Uiso 0.70 1 d P E 1
H28A H 1.1762 0.8348 0.0900 0.053 Uiso 0.70 1 calc PR E 1
H28B H 1.2443 0.9241 0.0914 0.053 Uiso 0.70 1 calc PR E 1
C29 C 1.2311(6) 0.8101(4) 0.2081(3) 0.0426(12) Uiso 0.70 1 d P E 1
H29A H 1.2762 0.8461 0.2314 0.051 Uiso 0.70 1 calc PR E 1
H29B H 1.1336 0.8239 0.2312 0.051 Uiso 0.70 1 calc PR E 1
C30 C 1.2966(8) 0.6990(6) 0.2255(5) 0.0304(18) Uiso 0.50 1 d P E 1
H30A H 1.2279 0.6592 0.2364 0.036 Uiso 0.50 1 calc PR E 1
H30B H 1.3437 0.6745 0.2765 0.036 Uiso 0.50 1 calc PR E 1
C13B C 0.3075(8) 0.7587(6) 0.4594(5) 0.016(2) Uiso 0.50 1 d P D 2
H13C H 0.2671 0.7435 0.4185 0.020 Uiso 0.50 1 calc PR D 2
H13D H 0.3976 0.7057 0.4692 0.020 Uiso 0.50 1 calc PR D 2
C14B C 0.2154(7) 0.7557(6) 0.5398(5) 0.0207(19) Uiso 0.60 1 d P D 2
H14C H 0.2673 0.7401 0.5872 0.025 Uiso 0.60 1 calc PR D 2
H14D H 0.1661 0.7007 0.5525 0.025 Uiso 0.60 1 calc PR D 2
C16B C 0.1960(7) 0.9359(5) 0.4689(5) 0.0237(18) Uiso 0.50 1 d P D 2
H16C H 0.2230 0.9727 0.5014 0.028 Uiso 0.50 1 calc PR D 2
H16D H 0.1410 0.9914 0.4250 0.028 Uiso 0.50 1 calc PR D 2
C25B C 0.7955(7) 0.8114(5) 0.0549(4) 0.0282(14) Uiso 0.50 1 d P . 2
H25C H 0.7912 0.7917 0.1169 0.034 Uiso 0.50 1 calc PR . 2
H25D H 0.7254 0.8802 0.0355 0.034 Uiso 0.50 1 calc PR . 2
C28B C 1.2483(18) 0.8488(14) 0.1441(12) 0.066(5) Uiso 0.30 1 d P E 2
H28C H 1.2745 0.8983 0.1649 0.079 Uiso 0.30 1 calc PR E 2
H28D H 1.1737 0.8903 0.1083 0.079 Uiso 0.30 1 calc PR E 2
C29B C 1.2083(14) 0.7586(11) 0.2165(8) 0.048(3) Uiso 0.30 1 d P E 2
H29C H 1.1733 0.7822 0.2681 0.057 Uiso 0.30 1 calc PR E 2
H29D H 1.1365 0.7371 0.2019 0.057 Uiso 0.30 1 calc PR E 2
C30B C 1.3326(8) 0.6690(6) 0.2295(5) 0.0307(19) Uiso 0.50 1 d P E 2
H30C H 1.3877 0.6766 0.2669 0.037 Uiso 0.50 1 calc PR E 2
H30D H 1.3102 0.5996 0.2544 0.037 Uiso 0.50 1 calc PR E 2

loop_
_atom_site_aniso_label
_atom_site_aniso_U_11
_atom_site_aniso_U_22
_atom_site_aniso_U_33
_atom_site_aniso_U_23
_atom_site_aniso_U_13
_atom_site_aniso_U_12
Gd1 0.01432(7) 0.01276(6) 0.01534(7) -0.00522(5) 0.00155(4) -0.00351(4)
K1 0.0201(4) 0.0213(4) 0.0190(4) -0.0079(3) 0.0001(3) -0.0086(3)
Si1 0.0230(4) 0.0184(4) 0.0184(4) -0.0075(3) 0.0037(3) -0.0093(3)
Si2 0.0311(4) 0.0197(4) 0.0192(4) -0.0027(3) -0.0050(3) -0.0115(3)
Si3 0.0161(4) 0.0164(4) 0.0200(4) -0.0089(3) 0.0018(3) -0.0036(3)
Si4 0.0166(4) 0.0179(4) 0.0186(4) -0.0045(3) -0.0015(3) -0.0045(3)
O1 0.0165(9) 0.0173(9) 0.0384(12) -0.0118(9) 0.0059(8) -0.0053(8)
O2 0.0241(10) 0.0237(10) 0.0225(10) -0.0067(8) -0.0017(8) -0.0112(8)
O3 0.0239(10) 0.0196(9) 0.0191(10) -0.0039(8) -0.0015(8) -0.0075(8)
O4 0.0196(10) 0.0246(10) 0.0218(10) -0.0104(8) 0.0018(8) -0.0063(8)
O5 0.0385(13) 0.0273(11) 0.0355(12) -0.0093(10) 0.0027(10) -0.0145(10)
O6 0.0641(17) 0.0358(13) 0.0421(15) -0.0139(11) 0.0145(12) -0.0189(12)
N1 0.0241(12) 0.0172(11) 0.0176(11) -0.0059(9) 0.0005(9) -0.0101(9)
N2 0.0154(11) 0.0138(10) 0.0197(11) -0.0063(9) -0.0003(9) -0.0033(8)
N3 0.0153(11) 0.0176(11) 0.0189(11) -0.0067(9) 0.0013(9) -0.0035(9)
C1 0.0214(14) 0.0256(15) 0.0284(16) -0.0080(13) 0.0018(12) -0.0080(12)
C2 0.0274(16) 0.0219(14) 0.0343(17) -0.0107(13) 0.0016(13) -0.0104(12)
C3 0.0398(18) 0.0364(18) 0.0259(16) -0.0145(14) 0.0092(14) -0.0180(15)
C4 0.0321(16) 0.0229(15) 0.0232(15) -0.0037(12) -0.0062(12) -0.0079(12)
C5 0.0295(17) 0.0411(19) 0.0360(19) -0.0010(15) -0.0092(14) -0.0150(15)
C6 0.068(2) 0.0252(16) 0.0279(17) -0.0031(13) -0.0202(17) -0.0152(16)
C7 0.0266(15) 0.0230(14) 0.0196(14) -0.0089(12) 0.0005(11) -0.0096(12)
C8 0.0227(15) 0.0361(17) 0.0390(18) -0.0240(15) 0.0074(13) -0.0074(13)
C9 0.0289(15) 0.0189(14) 0.0259(15) -0.0105(12) 0.0008(12) -0.0065(12)
C10 0.0289(16) 0.0219(15) 0.0300(16) -0.0051(13) -0.0066(13) -0.0034(12)
C11 0.0335(17) 0.0354(17) 0.0273(16) 0.0030(13) -0.0122(13) -0.0173(14)
C12 0.0312(17) 0.0340(17) 0.0236(16) -0.0089(13) 0.0001(13) -0.0040(14)
C17 0.0183(14) 0.0224(14) 0.0311(16) -0.0108(12) 0.0001(12) -0.0081(11)
C18 0.0252(15) 0.0285(15) 0.0271(16) -0.0103(13) -0.0083(12) -0.0080(12)
C19 0.0230(15) 0.0280(15) 0.0241(15) -0.0061(12) -0.0081(12) -0.0033(12)
C20 0.0336(16) 0.0178(13) 0.0196(14) -0.0047(11) 0.0011(12) -0.0094(12)
C21 0.0279(15) 0.0198(14) 0.0215(14) -0.0092(12) 0.0056(12) -0.0101(12)
C22 0.0178(14) 0.0246(14) 0.0287(16) -0.0113(12) 0.0029(11) -0.0070(11)
C15 0.0257(16) 0.0265(16) 0.0332(17) -0.0081(13) 0.0051(13) -0.0017(13)
C23 0.0351(17) 0.0244(15) 0.0244(15) -0.0051(12) 0.0026(13) -0.0134(13)
C24 0.041(2) 0.046(2) 0.0347(19) -0.0167(16) 0.0046(15) -0.0163(16)
C26 0.0246(16) 0.0326(18) 0.050(2) -0.0054(16) 0.0100(15) -0.0070(14)
C27 0.053(2) 0.042(2) 0.0313(18) -0.0120(15) 0.0031(16) -0.0241(17)

loop_
_atom_type_symbol
_atom_type_description
_atom_type_scat_dispersion_real
_atom_type_scat_dispersion_imag
_atom_type_scat_source
C C 0.0033 0.0016 'International Tables Vol C Tables 4.2.6.8 and 6.1.1.4'
H H 0.0000 0.0000 'International Tables Vol C Tables 4.2.6.8 and 6.1.1.4'
N N 0.0061 0.0033 'International Tables Vol C Tables 4.2.6.8 and 6.1.1.4'
O O 0.0106 0.0060 'International Tables Vol C Tables 4.2.6.8 and 6.1.1.4'
Si Si 0.0817 0.0704 'International Tables Vol C Tables 4.2.6.8 and 6.1.1.4'
K K 0.2009 0.2494 'International Tables Vol C Tables 4.2.6.8 and 6.1.1.4'
Gd Gd -0.1653 3.9035 'International Tables Vol C Tables 4.2.6.8 and 6.1.1.4'

loop_
_geom_angle_atom_site_label_1
_geom_angle_atom_site_label_2
_geom_angle_atom_site_label_3
_geom_angle
_geom_angle_site_symmetry_1
_geom_angle_site_symmetry_3
N3 Gd1 N3 36.49(10) . 2_676
N3 Gd1 N1 106.09(7) . .
N3 Gd1 N1 112.98(7) 2_676 .
N3 Gd1 N2 109.12(7) . .
N3 Gd1 N2 124.73(7) 2_676 .
N1 Gd1 N2 119.43(7) . .
N3 Gd1 O1 118.04(7) . .
N3 Gd1 O1 84.20(7) 2_676 .
N1 Gd1 O1 115.36(7) . .
N2 Gd1 O1 88.58(6) . .
O5 K1 O5 179.999(1) . 2_765
O5 K1 O2 80.74(6) . .
O5 K1 O2 99.26(6) 2_765 .
O5 K1 O2 99.26(6) . 2_765
O5 K1 O2 80.74(6) 2_765 2_765
O2 K1 O2 180.0 . 2_765
O5 K1 O4 98.22(6) . 2_765
O5 K1 O4 81.78(6) 2_765 2_765
O2 K1 O4 60.28(5) . 2_765
O2 K1 O4 119.72(5) 2_765 2_765
O5 K1 O4 81.78(6) . .
O5 K1 O4 98.22(6) 2_765 .
O2 K1 O4 119.72(5) . .
O2 K1 O4 60.28(5) 2_765 .
O4 K1 O4 180.0 2_765 .
O5 K1 O3 83.33(6) . .
O5 K1 O3 96.67(6) 2_765 .
O2 K1 O3 61.00(5) . .
O2 K1 O3 119.00(5) 2_765 .
O4 K1 O3 120.08(5) 2_765 .
O4 K1 O3 59.93(5) . .
O5 K1 O3 96.67(6) . 2_765
O5 K1 O3 83.33(6) 2_765 2_765
O2 K1 O3 119.00(5) . 2_765
O2 K1 O3 61.00(5) 2_765 2_765
O4 K1 O3 59.92(5) 2_765 2_765
O4 K1 O3 120.07(5) . 2_765
O3 K1 O3 179.999(1) . 2_765
N1 Si1 C1 109.66(12) . .
N1 Si1 C3 113.79(13) . .
C1 Si1 C3 106.53(14) . .
N1 Si1 C2 114.31(12) . .
C1 Si1 C2 105.50(13) . .
C3 Si1 C2 106.45(14) . .
N1 Si1 Gd1 40.13(7) . .
C1 Si1 Gd1 70.18(9) . .
C3 Si1 Gd1 133.40(10) . .
C2 Si1 Gd1 119.40(9) . .
N1 Si2 C5 110.00(13) . .
N1 Si2 C6 113.75(13) . .
C5 Si2 C6 106.02(16) . .
N1 Si2 C4 113.85(12) . .
C5 Si2 C4 107.26(14) . .
C6 Si2 C4 105.44(13) . .
N2 Si3 C7 109.05(11) . .
N2 Si3 C8 114.41(12) . .
C7 Si3 C8 106.12(14) . .
N2 Si3 C9 115.23(12) . .
C7 Si3 C9 105.46(12) . .
C8 Si3 C9 105.83(13) . .
N2 Si4 C11 111.74(12) . .
N2 Si4 C12 111.05(12) . .
C11 Si4 C12 107.25(15) . .
N2 Si4 C10 114.85(12) . .
C11 Si4 C10 105.92(14) . .
C12 Si4 C10 105.52(14) . .
C13 O1 C16 106.3(4) . .
C13 O1 C13B 11.1(5) . .
C16 O1 C13B 108.2(4) . .
C13 O1 C16B 106.4(4) . .
C16 O1 C16B 15.4(4) . .
C13B O1 C16B 105.2(4) . .
C13 O1 Gd1 129.6(3) . .
C16 O1 Gd1 123.1(3) . .
C13B O1 Gd1 124.5(3) . .
C16B O1 Gd1 118.3(3) . .
C17 O2 C18 112.7(2) . .
C17 O2 K1 115.33(15) . .
C18 O2 K1 115.87(15) . .
C19 O3 C20 111.4(2) . .
C19 O3 K1 111.79(15) . .
C20 O3 K1 113.63(15) . .
C21 O4 C22 112.76(19) . .
C21 O4 K1 116.59(14) . .
C22 O4 K1 115.51(15) . .
C23 O5 C26 107.1(2) . 2_765
C23 O5 K1 124.01(17) . .
C26 O5 K1 102.90(17) 2_765 .
C30B O6 C27 117.0(4) . .
C30B O6 C30 16.8(4) . .
C27 O6 C30 101.6(4) . .
Si1 N1 Si2 125.01(13) . .
Si1 N1 Gd1 112.21(11) . .
Si2 N1 Gd1 122.70(11) . .
Si4 N2 Si3 124.67(12) . .
Si4 N2 Gd1 119.97(10) . .
Si3 N2 Gd1 114.92(11) . .
N3 N3 Gd1 72.76(16) 2_676 .
N3 N3 Gd1 70.76(16) 2_676 2_676
Gd1 N3 Gd1 143.51(10) . 2_676
O2 C17 C22 108.7(2) . 2_765
O2 C18 C19 109.0(2) . .
O3 C19 C18 109.2(2) . .
O3 C20 C21 108.6(2) . .
O4 C21 C20 108.4(2) . .
O4 C22 C17 107.8(2) . 2_765
C16B C15 C14B 104.9(4) . .
C16B C15 C14 104.6(5) . .
C14B C15 C14 10.7(5) . .
C16B C15 C16 13.6(4) . .
C14B C15 C16 106.7(4) . .
C14 C15 C16 103.8(5) . .
O5 C23 C24 105.7(2) . .
C25 C24 C23 107.6(4) 2_765 .
C25 C24 C25B 24.2(3) 2_765 2_765
C23 C24 C25B 98.8(3) . 2_765
O5 C26 C25B 108.5(3) 2_765 .
O5 C26 C25 105.2(4) 2_765 .
C25B C26 C25 24.7(3) . .
O6 C27 C28 109.7(3) . .
O6 C27 C28B 100.4(7) . .
C28 C27 C28B 18.3(7) . .
O1 C13 C14 104.0(6) . .
C13 C14 C15 103.8(7) . .
O1 C16 C15 102.8(4) . .
C24 C25 C26 104.9(5) 2_765 .
C27 C28 C29 101.7(4) . .
C30 C29 C28 102.6(5) . .
C29 C30 O6 110.0(5) . .
C14B C13B O1 104.3(5) . .
C13B C14B C15 103.5(5) . .
C15 C16B O1 109.5(5) . .
C26 C25B C24 104.1(4) . 2_765
C29B C28B C27 101.1(11) . .
C30B C29B C28B 106.2(11) . .
O6 C30B C29B 104.0(7) . .

loop_
_geom_bond_atom_site_label_1
_geom_bond_atom_site_label_2
_geom_bond_distance
_geom_bond_site_symmetry_2
Gd1 N3 2.224(2) .
Gd1 N3 2.249(2) 2_676
Gd1 N1 2.357(2) .
Gd1 N2 2.382(2) .
Gd1 O1 2.4803(18) .
Gd1 Gd1 4.2483(3) 2_676
K1 O5 2.723(2) .
K1 O5 2.723(2) 2_765
K1 O2 2.7660(18) .
K1 O2 2.7660(18) 2_765
K1 O4 2.7919(18) 2_765
K1 O4 2.7919(18) .
K1 O3 2.8258(18) .
K1 O3 2.8259(18) 2_765
Si1 N1 1.698(2) .
Si1 C1 1.879(3) .
Si1 C3 1.879(3) .
Si1 C2 1.880(3) .
Si2 N1 1.700(2) .
Si2 C5 1.873(3) .
Si2 C6 1.873(3) .
Si2 C4 1.878(3) .
Si3 N2 1.703(2) .
Si3 C7 1.880(3) .
Si3 C8 1.882(3) .
Si3 C9 1.890(3) .
Si4 N2 1.701(2) .
Si4 C11 1.872(3) .
Si4 C12 1.875(3) .
Si4 C10 1.886(3) .
O1 C13 1.416(8) .
O1 C16 1.445(6) .
O1 C13B 1.492(8) .
O1 C16B 1.495(7) .
O2 C17 1.423(3) .
O2 C18 1.424(3) .
O3 C19 1.427(3) .
O3 C20 1.427(3) .
O4 C21 1.420(3) .
O4 C22 1.427(3) .
O5 C23 1.436(3) .
O5 C26 1.441(4) 2_765
O6 C30B 1.361(7) .
O6 C27 1.413(4) .
O6 C30 1.531(8) .
N3 N3 1.401(4) 2_676
N3 Gd1 2.249(2) 2_676
C17 C22 1.498(4) 2_765
C18 C19 1.496(4) .
C20 C21 1.497(4) .
C22 C17 1.498(4) 2_765
C15 C16B 1.417(7) .
C15 C14B 1.520(7) .
C15 C14 1.526(11) .
C15 C16 1.595(7) .
C23 C24 1.500(4) .
C24 C25 1.464(8) 2_765
C24 C25B 1.564(7) 2_765
C26 O5 1.441(4) 2_765
C26 C25B 1.447(7) .
C26 C25 1.531(8) .
C27 C28 1.449(6) .
C27 C28B 1.664(18) .
C13 C14 1.512(13) .
C25 C24 1.464(8) 2_765
C28 C29 1.512(8) .
C29 C30 1.409(9) .
C13B C14B 1.489(10) .
C25B C24 1.564(7) 2_765
C28B C29B 1.53(2) .
C29B C30B 1.464(14) .
